data_4515691
loop_
_publ_author_name
'Nicholls, Leo D. M.'
'Marx, Maximilian'
'Hartung, Thierry'
'Gonz\'alez-Fern\'andez, Elisa'
'Golz, Christopher'
'Alcarazo, Manuel'

_publ_section_title
;
 TADDOL-Derived Cationic Phosphonites: Toward an Effective
 Enantioselective Synthesis of [6]Helicenes via Au-Catalyzed Alkyne
 Hydroarylation
;
_journal_issue 7
_journal_name_full 'ACS Catalysis'
_journal_page_first 6079
_journal_paper_doi 10.1021/acscatal.8b01374
_journal_volume 8
_journal_year 2018
_chemical_formula_moiety 'C55 H49 Au Cl F12 N3 O4 P, F6 Sb, C H2 Cl2, C7 H8'
_chemical_formula_sum 'C63 H59 Au Cl3 F18 N3 O4 P Sb'
_chemical_formula_weight 1720.16
_space_group_crystal_system monoclinic
_space_group_IT_number 4
_space_group_name_Hall 'P 2yb'
_space_group_name_H-M_alt 'P 1 21 1'
_atom_sites_solution_hydrogens geom
_atom_sites_solution_primary direct
_audit_creation_date 2017-10-02
_audit_creation_method
;
Olex2 1.2
(compiled 2017.08.10 svn.r3458 for OlexSys, GUI svn.r5381)
;
_cell_angle_alpha 90
_cell_angle_beta 95.008(2)
_cell_angle_gamma 90
_cell_formula_units_Z 2
_cell_length_a 11.5608(6)
_cell_length_b 22.3675(9)
_cell_length_c 14.1582(8)
_cell_measurement_reflns_used 7024
_cell_measurement_temperature 100(2)
_cell_measurement_theta_max 27.56
_cell_measurement_theta_min 2.37
_cell_volume 3647.1(3)
_computing_cell_refinement 'SAINT V8.38A (?, 2016)'
_computing_data_reduction 'SAINT V8.38A (?, 2016)'
_computing_molecular_graphics 'Olex2 (Dolomanov et al., 2009)'
_computing_publication_material 'Olex2 (Dolomanov et al., 2009)'
_computing_structure_refinement 'XL (Sheldrick, 2008)'
_computing_structure_solution 'XS (Sheldrick, 2008)'
_diffrn_ambient_temperature 100.0
_diffrn_measured_fraction_theta_full 0.999
_diffrn_measured_fraction_theta_max 0.998
_diffrn_measurement_device_type 'Bruker APEX-II CCD'
_diffrn_measurement_method '\f and \w scans'
_diffrn_radiation_type MoK\a
_diffrn_radiation_wavelength 0.71073
_diffrn_reflns_av_R_equivalents 0.0244
_diffrn_reflns_av_unetI/netI 0.0340
_diffrn_reflns_Laue_measured_fraction_full 0.999
_diffrn_reflns_Laue_measured_fraction_max 0.998
_diffrn_reflns_limit_h_max 16
_diffrn_reflns_limit_h_min -16
_diffrn_reflns_limit_k_max 31
_diffrn_reflns_limit_k_min -31
_diffrn_reflns_limit_l_max 20
_diffrn_reflns_limit_l_min -19
_diffrn_reflns_number 55246
_diffrn_reflns_point_group_measured_fraction_full 0.995
_diffrn_reflns_point_group_measured_fraction_max 0.993
_diffrn_reflns_theta_full 25.242
_diffrn_reflns_theta_max 30.533
_diffrn_reflns_theta_min 2.324
_diffrn_standards_number 0
_exptl_absorpt_coefficient_mu 2.602
_exptl_absorpt_correction_T_max 1.0000
_exptl_absorpt_correction_T_min 0.4069
_exptl_absorpt_correction_type none
_exptl_absorpt_process_details
;
SADABS-2016/2 (Bruker,2016/2) was used for absorption correction.
wR2(int) was 0.1247 before and 0.0629 after correction.
The Ratio of minimum to maximum transmission is 0.4069.
The \l/2 correction factor is Not present.
;
_exptl_crystal_density_diffrn 1.566
_exptl_crystal_F_000 1696
_refine_diff_density_max 2.218
_refine_diff_density_min -1.485
_refine_diff_density_rms 0.159
_refine_ls_abs_structure_details
;
 Flack x determined using 9454 quotients [(I+)-(I-)]/[(I+)+(I-)]
 (Parsons, Flack and Wagner, Acta Cryst. B69 (2013) 249-259).
;
_refine_ls_abs_structure_Flack 0.003(3)
_refine_ls_extinction_method none
_refine_ls_goodness_of_fit_ref 1.102
_refine_ls_hydrogen_treatment constr
_refine_ls_matrix_type full
_refine_ls_number_parameters 839
_refine_ls_number_reflns 22149
_refine_ls_number_restraints 19
_refine_ls_restrained_S_all 1.105
_refine_ls_R_factor_all 0.0477
_refine_ls_R_factor_gt 0.0455
_refine_ls_shift/su_max 0.087
_refine_ls_shift/su_mean 0.001
_refine_ls_structure_factor_coef Fsqd
_refine_ls_weighting_details 'w=1/[\s^2^(Fo^2^)+(0.0725P)^2^+6.0724P] where P=(Fo^2^+2Fc^2^)/3'
_refine_ls_weighting_scheme calc
_refine_ls_wR_factor_gt 0.1279
_refine_ls_wR_factor_ref 0.1296
_reflns_Friedel_coverage 0.945
_reflns_Friedel_fraction_full 0.990
_reflns_Friedel_fraction_max 0.988
_reflns_number_gt 21171
_reflns_number_total 22149
_reflns_threshold_expression 'I > 2\s(I)'
_cod_data_source_file cs8b01374_si_008.cif
_cod_data_source_block mo_0149_cg_0m
_cod_database_code 4515691
_shelx_shelxl_version_number 2016/6
_shelx_space_group_comment
;
The symmetry employed for this shelxl refinement is uniquely defined
by the following loop, which should always be used as a source of
symmetry information in preference to the above space-group names.
They are only intended as comments.
;
_olex2_refinement_description
;
1. Fixed Uiso
 At 1.2 times of:
  All C(H) groups, All C(H,H) groups
 At 1.5 times of:
  All C(H,H,H) groups
2. Uiso/Uaniso restraints and constraints
F10 \\sim F11 \\sim F12 \\sim C27: within 2A with sigma of 0.04 and sigma for
terminal atoms of 0.08
3.a Everything fixed:
 C29, C30
3.b Ternary CH refined with riding coordinates:
 C2(H2), C3(H3)
3.c Secondary CH2 refined with riding coordinates:
 C56(H56A,H56B)
3.d Aromatic/amide H refined with riding coordinates:
 C6(H6), C7(H7), C9(H9), C10(H10), C13(H13), C14(H14), C16(H16), C17(H17),
 C22(H22), C23(H23), C25(H25), C26(H26), C29(H29), C30(H30), C32(H32), C33(H33),
  C39(H39), C41(H41), C49(H49), C51(H51), C59(H59), C60(H60), C61(H61),
 C62(H62), C63(H63)
3.e Idealised Me refined as rotating group:
 C19(H19A,H19B,H19C), C20(H20A,H20B,H20C), C43(H43A,H43B,H43C), C44(H44A,H44B,
 H44C), C45(H45A,H45B,H45C), C46(H46A,H46B,H46C), C53(H53A,H53B,H53C), C54(H54A,
 H54B,H54C), C55(H55A,H55B,H55C), C57(H57A,H57B,H57C)
;
_olex2_submission_special_instructions 'No special instructions were received'

loop_
_space_group_symop_operation_xyz
'x, y, z'
'-x, y+1/2, -z'

loop_
_atom_site_label
_atom_site_type_symbol
_atom_site_fract_x
_atom_site_fract_y
_atom_site_fract_z
_atom_site_U_iso_or_equiv
_atom_site_adp_type
_atom_site_occupancy
_atom_site_site_symmetry_order
_atom_site_calc_flag
_atom_site_refinement_flags_posn
_atom_site_refinement_flags_adp
Au1 Au 0.61176(2) 0.71990(2) 0.21008(2) 0.03429(8) Uani 1 1 d . .
Cl1 Cl 0.42553(19) 0.74374(15) 0.1606(2) 0.0634(7) Uani 1 1 d . .
P1 P 0.78892(13) 0.69275(7) 0.25986(12) 0.0225(3) Uani 1 1 d . .
F1 F 0.2485(6) 0.5167(5) 0.0874(5) 0.088(3) Uani 1 1 d . .
F2 F 0.2285(6) 0.6002(5) 0.1567(6) 0.089(3) Uani 1 1 d . .
F3 F 0.2830(5) 0.5981(5) 0.0149(5) 0.075(2) Uani 1 1 d . .
F4 F 1.1606(12) 0.3945(4) 0.1436(12) 0.147(6) Uani 1 1 d . .
F5 F 1.1106(15) 0.3480(6) 0.2603(12) 0.167(8) Uani 1 1 d . .
F6 F 1.0222(14) 0.3390(6) 0.1248(14) 0.176(8) Uani 1 1 d . .
F7 F 1.0558(11) 0.6254(5) 0.8308(7) 0.114(4) Uani 1 1 d . .
F8 F 1.0261(12) 0.7088(5) 0.8633(6) 0.116(4) Uani 1 1 d . .
F9 F 1.1602(11) 0.6923(10) 0.7830(7) 0.218(12) Uani 1 1 d . .
F10 F 0.446(2) 0.9175(8) 0.5341(10) 0.269(14) Uani 1 1 d . U
F11 F 0.3262(11) 0.8727(4) 0.440(3) 0.362(19) Uani 1 1 d . U
F12 F 0.4451(5) 0.9294(2) 0.3911(7) 0.070(2) Uani 1 1 d . U
O1 O 0.8262(4) 0.62621(19) 0.2384(3) 0.0219(8) Uani 1 1 d . .
O2 O 0.8307(4) 0.70443(18) 0.3670(3) 0.0222(8) Uani 1 1 d . .
O3 O 0.7486(4) 0.52218(19) 0.4220(3) 0.0243(8) Uani 1 1 d . .
O4 O 0.6596(4) 0.6124(2) 0.5141(3) 0.0262(9) Uani 1 1 d . .
N1 N 0.9981(5) 0.7608(2) 0.2384(5) 0.0309(12) Uani 1 1 d . .
N2 N 0.9119(6) 0.7296(3) 0.1083(5) 0.0364(13) Uani 1 1 d . .
N3 N 1.0005(7) 0.7630(4) 0.0809(6) 0.0493(19) Uani 1 1 d . .
C1 C 0.7689(5) 0.5724(3) 0.2756(4) 0.0228(10) Uani 1 1 d . .
C2 C 0.7772(5) 0.5790(2) 0.3863(4) 0.0202(10) Uani 1 1 d . .
H2 H 0.859426 0.588458 0.409178 0.024 Uiso 1 1 calc R .
C3 C 0.6964(5) 0.6280(3) 0.4251(5) 0.0218(10) Uani 1 1 d . .
H3 H 0.626467 0.633078 0.378998 0.026 Uiso 1 1 calc R .
C4 C 0.7545(5) 0.6903(3) 0.4444(5) 0.0220(10) Uani 1 1 d . .
C5 C 0.6465(6) 0.5678(3) 0.2276(5) 0.0261(12) Uani 1 1 d . .
C6 C 0.6228(6) 0.5883(4) 0.1338(5) 0.0343(14) Uani 1 1 d . .
H6 H 0.684729 0.602106 0.099635 0.041 Uiso 1 1 calc R .
C7 C 0.5103(7) 0.5885(5) 0.0905(6) 0.0429(19) Uani 1 1 d . .
H7 H 0.495749 0.602647 0.027344 0.052 Uiso 1 1 calc R .
C8 C 0.4195(7) 0.5682(6) 0.1392(6) 0.048(2) Uani 1 1 d . .
C9 C 0.4429(7) 0.5448(5) 0.2304(6) 0.047(2) Uani 1 1 d . .
H9 H 0.381087 0.529253 0.263005 0.057 Uiso 1 1 calc R .
C10 C 0.5539(6) 0.5440(4) 0.2734(5) 0.0347(15) Uani 1 1 d . .
H10 H 0.568233 0.527143 0.334893 0.042 Uiso 1 1 calc R .
C11 C 0.2964(9) 0.5702(7) 0.0996(7) 0.060(3) Uani 1 1 d . .
C12 C 0.8461(6) 0.5209(3) 0.2492(4) 0.0252(11) Uani 1 1 d . .
C13 C 0.8006(7) 0.4672(3) 0.2121(5) 0.0337(14) Uani 1 1 d . .
H13 H 0.718885 0.462248 0.201047 0.040 Uiso 1 1 calc R .
C14 C 0.8745(9) 0.4209(4) 0.1913(6) 0.0419(18) Uani 1 1 d . .
H14 H 0.843478 0.384305 0.166132 0.050 Uiso 1 1 calc R .
C15 C 0.9938(9) 0.4283(3) 0.2076(7) 0.0421(19) Uani 1 1 d . .
C16 C 1.0396(8) 0.4801(4) 0.2455(7) 0.0393(17) Uani 1 1 d . .
H16 H 1.121242 0.484252 0.258451 0.047 Uiso 1 1 calc R .
C17 C 0.9659(6) 0.5266(3) 0.2651(5) 0.0289(12) Uani 1 1 d . .
H17 H 0.997934 0.562996 0.289898 0.035 Uiso 1 1 calc R .
C18 C 1.0729(12) 0.3779(4) 0.1853(11) 0.067(3) Uani 1 1 d . .
C19 C 0.8263(7) 0.5029(4) 0.5007(6) 0.0393(17) Uani 1 1 d . .
H19A H 0.903099 0.495005 0.479025 0.059 Uiso 1 1 calc GR .
H19B H 0.796204 0.466225 0.527517 0.059 Uiso 1 1 calc GR .
H19C H 0.832684 0.534191 0.549260 0.059 Uiso 1 1 calc GR .
C20 C 0.5521(7) 0.5802(3) 0.5144(6) 0.0354(15) Uani 1 1 d . .
H20A H 0.499516 0.592603 0.459834 0.053 Uiso 1 1 calc GR .
H20B H 0.516246 0.588816 0.573077 0.053 Uiso 1 1 calc GR .
H20C H 0.567176 0.537193 0.510310 0.053 Uiso 1 1 calc GR .
C21 C 0.6662(6) 0.7411(3) 0.4475(5) 0.0280(12) Uani 1 1 d . .
C22 C 0.5468(6) 0.7324(3) 0.4325(7) 0.0406(18) Uani 1 1 d . .
H22 H 0.517231 0.693121 0.422234 0.049 Uiso 1 1 calc R .
C23 C 0.4704(8) 0.7803(4) 0.4323(10) 0.058(3) Uani 1 1 d . .
H23 H 0.389205 0.773919 0.420104 0.070 Uiso 1 1 calc R .
C24 C 0.5131(9) 0.8369(4) 0.4499(11) 0.071(4) Uani 1 1 d . .
C25 C 0.6314(9) 0.8465(3) 0.4642(11) 0.067(4) Uani 1 1 d . .
H25 H 0.660430 0.885931 0.474663 0.081 Uiso 1 1 calc R .
C26 C 0.7081(7) 0.7988(3) 0.4634(7) 0.0401(19) Uani 1 1 d . .
H26 H 0.789374 0.805607 0.473650 0.048 Uiso 1 1 calc R .
C27 C 0.4341(14) 0.8900(5) 0.455(2) 0.134(10) Uani 1 1 d . U
C28 C 0.8373(5) 0.6888(2) 0.5346(4) 0.0227(10) Uani 1 1 d . .
C29 C 0.951670 0.671150 0.531520 0.027 Uani 1 1 d . .
H29 H 0.980127 0.661997 0.472251 0.032 Uiso 1 1 calc R .
C30 C 1.025380 0.666630 0.614350 0.033 Uani 1 1 d . .
H30 H 1.103312 0.653651 0.611947 0.039 Uiso 1 1 calc R .
C31 C 0.9840(7) 0.6812(4) 0.7003(6) 0.0373(16) Uani 1 1 d . .
C32 C 0.8695(8) 0.6997(4) 0.7051(6) 0.0411(17) Uani 1 1 d . .
H32 H 0.841930 0.709985 0.764221 0.049 Uiso 1 1 calc R .
C33 C 0.7961(7) 0.7030(3) 0.6219(5) 0.0336(14) Uani 1 1 d . .
H33 H 0.717592 0.714870 0.624381 0.040 Uiso 1 1 calc R .
C34 C 1.0657(10) 0.6773(5) 0.7892(7) 0.051(2) Uani 1 1 d . .
C35 C 0.9076(6) 0.7294(3) 0.2029(5) 0.0282(13) Uani 1 1 d . .
C36 C 1.0553(8) 0.7811(4) 0.1615(7) 0.0431(19) Uani 1 1 d . .
C37 C 1.0359(6) 0.7764(3) 0.3357(6) 0.0304(14) Uani 1 1 d . .
C38 C 0.9883(6) 0.8272(3) 0.3741(6) 0.0321(14) Uani 1 1 d . .
C39 C 1.0285(7) 0.8434(4) 0.4653(7) 0.0410(18) Uani 1 1 d . .
H39 H 0.997443 0.877775 0.493344 0.049 Uiso 1 1 calc R .
C40 C 1.1134(8) 0.8103(5) 0.5162(7) 0.0455(19) Uani 1 1 d . .
C41 C 1.1604(7) 0.7603(4) 0.4744(7) 0.0442(19) Uani 1 1 d . .
H41 H 1.218812 0.737779 0.509802 0.053 Uiso 1 1 calc R .
C42 C 1.1246(7) 0.7430(3) 0.3837(6) 0.0355(15) Uani 1 1 d . .
C43 C 0.8977(8) 0.8631(4) 0.3176(7) 0.0421(18) Uani 1 1 d . .
H43A H 0.877448 0.898088 0.354317 0.063 Uiso 1 1 calc GR .
H43B H 0.828312 0.838400 0.302993 0.063 Uiso 1 1 calc GR .
H43C H 0.927759 0.876171 0.258391 0.063 Uiso 1 1 calc GR .
C44 C 1.1538(11) 0.8286(6) 0.6170(9) 0.063(3) Uani 1 1 d . .
H44A H 1.122110 0.868079 0.630239 0.094 Uiso 1 1 calc GR .
H44B H 1.238809 0.830294 0.624349 0.094 Uiso 1 1 calc GR .
H44C H 1.126538 0.799304 0.661505 0.094 Uiso 1 1 calc GR .
C45 C 1.1753(8) 0.6892(4) 0.3361(7) 0.0429(19) Uani 1 1 d . .
H45A H 1.114172 0.669400 0.295117 0.064 Uiso 1 1 calc GR .
H45B H 1.207196 0.661044 0.384671 0.064 Uiso 1 1 calc GR .
H45C H 1.237219 0.702426 0.297896 0.064 Uiso 1 1 calc GR .
C46 C 1.1562(8) 0.8201(4) 0.1681(8) 0.047(2) Uani 1 1 d . .
H46A H 1.139683 0.856017 0.204196 0.071 Uiso 1 1 calc GR .
H46B H 1.174294 0.831586 0.104223 0.071 Uiso 1 1 calc GR .
H46C H 1.222693 0.798978 0.200262 0.071 Uiso 1 1 calc GR .
C47 C 0.8342(7) 0.7039(4) 0.0366(5) 0.0404(18) Uani 1 1 d . .
C48 C 0.8613(7) 0.6484(5) 0.0050(6) 0.0410(18) Uani 1 1 d . .
C49 C 0.7861(9) 0.6242(6) -0.0680(6) 0.055(3) Uani 1 1 d . .
H49 H 0.799071 0.585303 -0.092052 0.066 Uiso 1 1 calc R .
C50 C 0.6880(9) 0.6598(8) -0.1060(7) 0.064(4) Uani 1 1 d . .
C51 C 0.6696(10) 0.7131(8) -0.0743(8) 0.072(4) Uani 1 1 d . .
H51 H 0.604572 0.734964 -0.101521 0.086 Uiso 1 1 calc R .
C52 C 0.7408(9) 0.7392(5) -0.0026(7) 0.056(3) Uani 1 1 d . .
C53 C 0.9661(8) 0.6137(5) 0.0448(6) 0.0452(19) Uani 1 1 d . .
H53A H 1.035216 0.639151 0.045743 0.068 Uiso 1 1 calc GR .
H53B H 0.976478 0.578568 0.005047 0.068 Uiso 1 1 calc GR .
H53C H 0.954892 0.600767 0.109517 0.068 Uiso 1 1 calc GR .
C54 C 0.6116(14) 0.6219(14) -0.1900(11) 0.149(13) Uani 1 1 d . .
H54A H 0.656761 0.617745 -0.245105 0.223 Uiso 1 1 calc GR .
H54B H 0.539250 0.643275 -0.208618 0.223 Uiso 1 1 calc GR .
H54C H 0.593594 0.582135 -0.166113 0.223 Uiso 1 1 calc GR .
C55 C 0.7214(15) 0.7998(8) 0.0271(11) 0.094(6) Uani 1 1 d . .
H55A H 0.735883 0.802628 0.096156 0.141 Uiso 1 1 calc GR .
H55B H 0.640880 0.811243 0.008026 0.141 Uiso 1 1 calc GR .
H55C H 0.774193 0.826768 -0.002852 0.141 Uiso 1 1 calc GR .
Sb1 Sb 0.21656(4) 0.53020(2) 0.51446(4) 0.03379(11) Uani 1 1 d . .
F13 F 0.2760(4) 0.6054(2) 0.5496(5) 0.0502(13) Uani 1 1 d . .
F14 F 0.2836(6) 0.5371(3) 0.4001(5) 0.0623(17) Uani 1 1 d . .
F15 F 0.0827(5) 0.5672(3) 0.4571(4) 0.0460(12) Uani 1 1 d . .
F16 F 0.1474(6) 0.5241(3) 0.6284(4) 0.0589(15) Uani 1 1 d . .
F17 F 0.3517(6) 0.4949(3) 0.5704(6) 0.070(2) Uani 1 1 d . .
F18 F 0.1552(5) 0.4550(2) 0.4780(5) 0.0510(14) Uani 1 1 d . .
Cl2 Cl 0.4207(5) 0.3843(2) 0.7922(4) 0.0976(13) Uani 1 1 d . .
Cl3 Cl 0.4062(6) 0.4963(4) 0.8881(5) 0.147(3) Uani 1 1 d . .
C56 C 0.3828(17) 0.4579(10) 0.7791(13) 0.098(6) Uani 1 1 d . .
H56A H 0.299849 0.460946 0.755428 0.118 Uiso 1 1 calc R .
H56B H 0.429397 0.476792 0.731807 0.118 Uiso 1 1 calc R .
C57 C 1.0855(14) 0.4827(8) 0.8755(12) 0.087(5) Uani 1 1 d . .
H57A H 1.118751 0.442519 0.882627 0.131 Uiso 1 1 calc GR .
H57B H 1.107582 0.506127 0.932779 0.131 Uiso 1 1 calc GR .
H57C H 1.115081 0.502410 0.820599 0.131 Uiso 1 1 calc GR .
C58 C 0.9645(10) 0.4787(5) 0.8619(8) 0.055(2) Uani 1 1 d . .
C59 C 0.9041(13) 0.4659(5) 0.9381(10) 0.066(3) Uani 1 1 d . .
H59 H 0.944881 0.461626 0.998899 0.079 Uiso 1 1 calc R .
C60 C 0.7843(14) 0.4591(6) 0.9284(12) 0.075(4) Uani 1 1 d . .
H60 H 0.744307 0.448232 0.981580 0.090 Uiso 1 1 calc R .
C61 C 0.7256(12) 0.4679(8) 0.8444(13) 0.079(4) Uani 1 1 d . .
H61 H 0.643492 0.464015 0.837796 0.095 Uiso 1 1 calc R .
C62 C 0.7855(12) 0.4830(8) 0.7657(11) 0.079(4) Uani 1 1 d . .
H62 H 0.743379 0.489549 0.705962 0.095 Uiso 1 1 calc R .
C63 C 0.9032(12) 0.4882(7) 0.7740(8) 0.068(4) Uani 1 1 d . .
H63 H 0.943247 0.498278 0.720368 0.082 Uiso 1 1 calc R .

loop_
_atom_site_aniso_label
_atom_site_aniso_U_11
_atom_site_aniso_U_22
_atom_site_aniso_U_33
_atom_site_aniso_U_23
_atom_site_aniso_U_13
_atom_site_aniso_U_12
Au1 0.01872(10) 0.04137(14) 0.04382(13) 0.01896(12) 0.00866(8) 0.01046(10)
Cl1 0.0256(9) 0.0815(18) 0.0829(18) 0.0269(14) 0.0041(10) 0.0216(10)
P1 0.0149(6) 0.0214(6) 0.0323(8) 0.0097(6) 0.0086(5) 0.0038(5)
F1 0.044(3) 0.149(9) 0.066(4) 0.001(5) -0.018(3) -0.043(5)
F2 0.031(3) 0.165(9) 0.068(4) -0.035(5) -0.006(3) 0.015(4)
F3 0.036(3) 0.134(7) 0.053(3) 0.004(4) -0.015(3) -0.006(4)
F4 0.150(10) 0.049(4) 0.267(16) -0.008(6) 0.158(11) 0.019(5)
F5 0.199(15) 0.115(9) 0.205(15) 0.047(10) 0.119(13) 0.115(10)
F6 0.155(12) 0.090(7) 0.29(2) -0.129(11) 0.035(13) 0.019(8)
F7 0.144(9) 0.114(8) 0.074(5) 0.046(5) -0.053(6) -0.037(7)
F8 0.165(10) 0.114(8) 0.061(4) -0.025(5) -0.031(5) 0.047(8)
F9 0.121(8) 0.45(3) 0.066(5) 0.116(10) -0.061(6) -0.175(14)
F10 0.49(3) 0.198(14) 0.145(10) 0.097(10) 0.197(16) 0.29(2)
F11 0.090(8) 0.031(4) 1.00(6) 0.086(13) 0.256(19) 0.027(4)
F12 0.038(3) 0.028(2) 0.139(7) 0.001(3) -0.016(4) 0.012(2)
O1 0.0176(18) 0.0211(18) 0.028(2) 0.0055(15) 0.0059(15) 0.0009(15)
O2 0.0190(18) 0.0172(18) 0.032(2) 0.0061(14) 0.0098(15) 0.0008(14)
O3 0.023(2) 0.0171(18) 0.032(2) 0.0037(16) 0.0035(16) -0.0036(15)
O4 0.024(2) 0.025(2) 0.031(2) 0.0013(17) 0.0118(17) -0.0063(17)
N1 0.028(3) 0.018(2) 0.050(3) 0.002(2) 0.022(2) 0.000(2)
N2 0.035(3) 0.038(3) 0.039(3) 0.005(3) 0.018(2) -0.002(3)
N3 0.044(4) 0.050(4) 0.058(5) 0.009(4) 0.024(4) -0.004(3)
C1 0.019(2) 0.024(3) 0.026(3) 0.004(2) 0.003(2) -0.005(2)
C2 0.017(2) 0.017(2) 0.026(3) 0.0010(19) 0.0032(19) -0.0006(18)
C3 0.016(2) 0.021(2) 0.028(3) 0.001(2) 0.0060(19) -0.004(2)
C4 0.016(2) 0.019(2) 0.032(3) 0.002(2) 0.009(2) 0.0005(19)
C5 0.021(3) 0.028(3) 0.030(3) 0.002(2) 0.002(2) -0.006(2)
C6 0.024(3) 0.045(4) 0.034(3) 0.001(3) 0.001(2) -0.008(3)
C7 0.029(4) 0.066(6) 0.033(4) 0.004(4) -0.003(3) -0.005(4)
C8 0.020(3) 0.088(7) 0.036(4) -0.008(4) -0.002(3) -0.003(4)
C9 0.022(3) 0.086(7) 0.035(4) -0.011(4) 0.006(3) -0.015(4)
C10 0.024(3) 0.054(4) 0.026(3) 0.001(3) 0.004(2) -0.012(3)
C11 0.031(4) 0.107(10) 0.042(5) -0.013(5) -0.002(3) -0.011(5)
C12 0.028(3) 0.023(3) 0.026(3) 0.001(2) 0.006(2) -0.003(2)
C13 0.036(4) 0.029(3) 0.037(3) -0.005(3) 0.006(3) -0.011(3)
C14 0.056(5) 0.028(3) 0.043(4) -0.010(3) 0.013(4) -0.008(3)
C15 0.057(5) 0.023(3) 0.051(5) -0.007(3) 0.030(4) 0.005(3)
C16 0.036(4) 0.030(3) 0.054(5) 0.000(3) 0.017(3) 0.006(3)
C17 0.026(3) 0.020(2) 0.042(3) -0.001(2) 0.008(2) 0.001(2)
C18 0.078(8) 0.026(4) 0.102(9) -0.009(5) 0.043(7) 0.010(4)
C19 0.035(4) 0.033(4) 0.048(4) 0.018(3) -0.002(3) -0.005(3)
C20 0.033(4) 0.033(3) 0.042(4) 0.002(3) 0.015(3) -0.012(3)
C21 0.025(3) 0.021(2) 0.040(3) 0.009(2) 0.016(2) 0.005(2)
C22 0.024(3) 0.033(4) 0.067(5) 0.012(3) 0.018(3) 0.010(3)
C23 0.028(4) 0.043(4) 0.110(9) 0.029(5) 0.036(5) 0.020(3)
C24 0.044(5) 0.032(4) 0.146(12) 0.035(6) 0.061(7) 0.024(4)
C25 0.052(5) 0.014(3) 0.145(11) 0.018(4) 0.062(7) 0.011(3)
C26 0.032(4) 0.017(3) 0.075(6) 0.005(3) 0.026(4) 0.004(2)
C27 0.081(9) 0.039(5) 0.30(3) 0.067(10) 0.128(14) 0.038(6)
C28 0.024(3) 0.016(2) 0.028(3) -0.001(2) 0.007(2) -0.006(2)
C29 0.023 0.022 0.036 -0.001 0.005 -0.005
C30 0.028 0.031 0.038 0.001 -0.003 -0.006
C31 0.039(4) 0.036(3) 0.036(4) 0.007(3) 0.001(3) -0.016(3)
C32 0.052(5) 0.036(3) 0.037(4) 0.000(3) 0.012(3) -0.011(3)
C33 0.035(3) 0.029(3) 0.039(3) -0.001(3) 0.018(3) -0.004(2)
C34 0.058(6) 0.053(5) 0.039(4) 0.002(4) -0.007(4) -0.017(4)
C35 0.027(3) 0.020(3) 0.040(3) 0.009(2) 0.018(2) 0.006(2)
C36 0.044(4) 0.033(3) 0.058(5) 0.005(3) 0.032(4) -0.004(3)
C37 0.026(3) 0.019(2) 0.049(4) 0.002(2) 0.019(3) 0.000(2)
C38 0.026(3) 0.022(3) 0.051(4) -0.002(3) 0.018(3) -0.004(2)
C39 0.033(4) 0.031(3) 0.062(5) -0.009(3) 0.025(4) -0.010(3)
C40 0.033(4) 0.053(5) 0.052(5) -0.004(4) 0.013(3) -0.017(4)
C41 0.031(4) 0.047(4) 0.056(5) 0.009(4) 0.016(3) -0.008(3)
C42 0.030(3) 0.022(3) 0.058(4) 0.004(3) 0.020(3) 0.005(2)
C43 0.043(4) 0.026(3) 0.061(5) 0.001(3) 0.023(4) 0.008(3)
C44 0.051(6) 0.076(8) 0.062(6) -0.012(6) 0.002(5) -0.019(5)
C45 0.040(4) 0.030(4) 0.061(5) 0.007(3) 0.022(4) 0.004(3)
C46 0.036(4) 0.035(4) 0.074(6) 0.008(4) 0.021(4) 0.000(3)
C47 0.035(4) 0.055(5) 0.033(3) 0.014(3) 0.009(3) -0.001(3)
C48 0.029(3) 0.064(5) 0.029(3) 0.002(3) 0.002(3) -0.012(3)
C49 0.044(5) 0.090(8) 0.031(4) 0.001(4) 0.002(3) -0.021(5)
C50 0.038(5) 0.119(11) 0.034(4) 0.029(6) -0.003(3) -0.018(6)
C51 0.050(5) 0.114(11) 0.052(5) 0.049(7) 0.007(4) 0.017(7)
C52 0.050(5) 0.074(7) 0.046(5) 0.032(5) 0.019(4) 0.011(5)
C53 0.044(5) 0.054(5) 0.038(4) -0.010(4) 0.007(3) 0.010(4)
C54 0.063(9) 0.32(4) 0.058(8) 0.054(14) -0.027(7) -0.080(15)
C55 0.095(10) 0.100(10) 0.091(9) 0.074(9) 0.040(8) 0.050(9)
Sb1 0.01983(19) 0.0280(2) 0.0544(3) 0.00968(19) 0.00845(18) 0.00136(16)
F13 0.027(2) 0.036(2) 0.088(4) -0.006(3) 0.004(2) -0.0017(19)
F14 0.064(4) 0.052(3) 0.077(4) -0.002(3) 0.043(3) -0.004(3)
F15 0.035(2) 0.045(3) 0.058(3) 0.007(2) -0.002(2) 0.010(2)
F16 0.062(4) 0.063(4) 0.054(3) 0.012(3) 0.020(3) -0.002(3)
F17 0.039(3) 0.046(3) 0.120(6) 0.005(4) -0.015(3) 0.011(3)
F18 0.041(3) 0.032(2) 0.080(4) 0.006(2) 0.005(3) -0.010(2)
Cl2 0.093(3) 0.082(2) 0.120(4) -0.005(2) 0.017(2) -0.032(2)
Cl3 0.116(4) 0.181(6) 0.152(5) -0.097(5) 0.063(4) -0.041(4)
C56 0.101(14) 0.111(15) 0.082(11) -0.028(10) 0.005(10) -0.017(11)
C57 0.087(10) 0.078(9) 0.093(10) -0.041(8) -0.008(8) 0.022(8)
C58 0.058(6) 0.045(5) 0.061(6) -0.014(4) 0.000(5) -0.005(4)
C59 0.080(8) 0.052(6) 0.066(7) -0.014(5) 0.011(6) -0.006(6)
C60 0.084(10) 0.055(6) 0.092(10) -0.007(6) 0.035(8) -0.010(6)
C61 0.052(7) 0.087(10) 0.100(11) -0.029(8) 0.011(7) -0.010(7)
C62 0.056(7) 0.098(11) 0.082(9) -0.029(8) -0.003(6) -0.014(7)
C63 0.076(8) 0.093(9) 0.036(5) -0.002(5) 0.004(5) 0.033(7)

loop_
_atom_type_symbol
_atom_type_description
_atom_type_scat_dispersion_real
_atom_type_scat_dispersion_imag
_atom_type_scat_source
C C 0.0033 0.0016 'International Tables Vol C Tables 4.2.6.8 and 6.1.1.4'
H H 0.0000 0.0000 'International Tables Vol C Tables 4.2.6.8 and 6.1.1.4'
Au Au -2.0133 8.8022 'International Tables Vol C Tables 4.2.6.8 and 6.1.1.4'
Cl Cl 0.1484 0.1585 'International Tables Vol C Tables 4.2.6.8 and 6.1.1.4'
F F 0.0171 0.0103 'International Tables Vol C Tables 4.2.6.8 and 6.1.1.4'
N N 0.0061 0.0033 'International Tables Vol C Tables 4.2.6.8 and 6.1.1.4'
O O 0.0106 0.0060 'International Tables Vol C Tables 4.2.6.8 and 6.1.1.4'
P P 0.1023 0.0942 'International Tables Vol C Tables 4.2.6.8 and 6.1.1.4'
Sb Sb -0.5866 1.5461 'International Tables Vol C Tables 4.2.6.8 and 6.1.1.4'

loop_
_geom_angle_atom_site_label_1
_geom_angle_atom_site_label_2
_geom_angle_atom_site_label_3
_geom_angle
P1 Au1 Cl1 177.33(10)
O1 P1 Au1 117.39(19)
O1 P1 C35 96.2(3)
O2 P1 Au1 117.60(17)
O2 P1 O1 106.0(2)
O2 P1 C35 99.8(3)
C35 P1 Au1 116.5(2)
C1 O1 P1 123.5(4)
C4 O2 P1 121.3(4)
C2 O3 C19 113.4(5)
C3 O4 C20 117.1(5)
C35 N1 C36 106.8(7)
C35 N1 C37 130.7(6)
C36 N1 C37 122.4(7)
N3 N2 C47 117.9(7)
C35 N2 N3 112.5(7)
C35 N2 C47 129.4(6)
C36 N3 N2 103.9(7)
O1 C1 C2 106.6(5)
O1 C1 C5 108.8(5)
O1 C1 C12 103.6(5)
C5 C1 C2 115.2(5)
C5 C1 C12 112.5(5)
C12 C1 C2 109.2(5)
O3 C2 C1 106.0(5)
O3 C2 C3 109.7(5)
C1 C2 C3 115.4(5)
O4 C3 C2 112.1(5)
O4 C3 C4 102.9(5)
C4 C3 C2 115.1(5)
O2 C4 C3 109.4(5)
O2 C4 C21 107.5(5)
O2 C4 C28 104.5(4)
C21 C4 C3 113.0(5)
C28 C4 C3 110.8(5)
C28 C4 C21 111.2(5)
C6 C5 C1 119.8(6)
C10 C5 C1 122.5(6)
C10 C5 C6 117.7(6)
C7 C6 C5 121.0(7)
C8 C7 C6 120.1(8)
C7 C8 C9 119.3(7)
C7 C8 C11 123.2(9)
C9 C8 C11 117.5(8)
C10 C9 C8 120.9(8)
C9 C10 C5 120.8(7)
F1 C11 F2 105.6(10)
F1 C11 F3 106.7(8)
F1 C11 C8 113.5(12)
F2 C11 C8 112.2(8)
F3 C11 F2 105.9(12)
F3 C11 C8 112.4(9)
C13 C12 C1 122.2(6)
C17 C12 C1 119.2(6)
C17 C12 C13 118.5(6)
C14 C13 C12 120.1(7)
C15 C14 C13 119.7(7)
C14 C15 C18 119.3(9)
C16 C15 C14 120.9(7)
C16 C15 C18 119.8(10)
C15 C16 C17 119.4(8)
C16 C17 C12 121.3(7)
F4 C18 F5 107.8(16)
F4 C18 F6 102.6(14)
F4 C18 C15 113.8(9)
F5 C18 F6 106.8(14)
F5 C18 C15 112.5(11)
F6 C18 C15 112.7(13)
C22 C21 C4 123.1(6)
C26 C21 C4 118.1(6)
C26 C21 C22 118.8(6)
C23 C22 C21 121.0(8)
C24 C23 C22 119.5(9)
C23 C24 C25 120.3(7)
C23 C24 C27 121.8(11)
C25 C24 C27 117.9(12)
C24 C25 C26 120.3(9)
C25 C26 C21 120.1(8)
F10 C27 F11 108.4(19)
F10 C27 C24 114(2)
F11 C27 C24 109.5(13)
F12 C27 F10 106.2(14)
F12 C27 F11 104(2)
F12 C27 C24 114.6(12)
C29 C28 C4 120.7(5)
C29 C28 C33 119.5(6)
C33 C28 C4 119.8(6)
C28 C29 C30 120.7(3)
C31 C30 C29 119.4(3)
C30 C31 C32 121.0(7)
C30 C31 C34 118.7(8)
C32 C31 C34 120.3(8)
C33 C32 C31 119.1(8)
C32 C33 C28 120.4(7)
F7 C34 F8 93.5(10)
F7 C34 C31 110.7(8)
F8 C34 C31 112.4(10)
F9 C34 F7 114.4(15)
F9 C34 F8 106.9(14)
F9 C34 C31 116.6(9)
N1 C35 P1 131.6(5)
N1 C35 N2 106.3(6)
N2 C35 P1 122.1(6)
N1 C36 C46 125.3(9)
N3 C36 N1 110.4(7)
N3 C36 C46 124.2(8)
C38 C37 N1 118.0(7)
C38 C37 C42 123.1(8)
C42 C37 N1 118.7(6)
C37 C38 C43 120.8(8)
C39 C38 C37 117.7(8)
C39 C38 C43 121.5(7)
C40 C39 C38 120.8(8)
C39 C40 C41 119.6(9)
C39 C40 C44 119.4(10)
C41 C40 C44 121.0(10)
C42 C41 C40 121.8(9)
C37 C42 C45 120.2(8)
C41 C42 C37 116.9(7)
C41 C42 C45 122.8(8)
C48 C47 N2 117.0(7)
C48 C47 C52 124.7(9)
C52 C47 N2 118.0(9)
C47 C48 C49 116.7(9)
C47 C48 C53 123.1(8)
C49 C48 C53 120.2(10)
C48 C49 C50 118.4(12)
C49 C50 C54 109.7(16)
C51 C50 C49 121.5(11)
C51 C50 C54 128.8(14)
C50 C51 C52 122.6(11)
C47 C52 C55 123.0(12)
C51 C52 C47 116.0(11)
C51 C52 C55 120.9(12)
F13 Sb1 F15 89.4(2)
F13 Sb1 F16 90.6(3)
F13 Sb1 F18 179.2(3)
F14 Sb1 F13 89.2(3)
F14 Sb1 F15 88.7(3)
F14 Sb1 F16 179.1(3)
F14 Sb1 F17 90.4(4)
F14 Sb1 F18 90.6(3)
F15 Sb1 F18 89.9(3)
F16 Sb1 F15 90.4(3)
F16 Sb1 F18 89.5(3)
F17 Sb1 F13 89.6(3)
F17 Sb1 F15 178.6(3)
F17 Sb1 F16 90.5(4)
F17 Sb1 F18 91.2(3)
Cl2 C56 Cl3 110.8(12)
C59 C58 C57 118.6(13)
C59 C58 C63 118.8(12)
C63 C58 C57 122.5(14)
C58 C59 C60 121.3(14)
C61 C60 C59 119.9(14)
C60 C61 C62 119.7(13)
C63 C62 C61 120.7(14)
C62 C63 C58 119.4(14)

loop_
_geom_bond_atom_site_label_1
_geom_bond_atom_site_label_2
_geom_bond_distance
Au1 Cl1 2.269(2)
Au1 P1 2.1928(16)
P1 O1 1.586(5)
P1 O2 1.573(5)
P1 C35 1.843(6)
F1 C11 1.323(17)
F2 C11 1.353(14)
F3 C11 1.349(14)
F4 C18 1.272(15)
F5 C18 1.30(2)
F6 C18 1.322(19)
F7 C34 1.312(14)
F8 C34 1.374(15)
F9 C34 1.153(14)
F10 C27 1.28(3)
F11 C27 1.31(2)
F12 C27 1.274(18)
O1 C1 1.492(7)
O2 C4 1.498(7)
O3 C2 1.418(7)
O3 C19 1.435(9)
O4 C3 1.408(8)
O4 C20 1.437(8)
N1 C35 1.322(10)
N1 C36 1.399(9)
N1 C37 1.452(11)
N2 N3 1.351(10)
N2 C35 1.344(9)
N2 C47 1.417(11)
N3 C36 1.320(14)
C1 C2 1.569(8)
C1 C5 1.518(9)
C1 C12 1.525(9)
C2 C3 1.569(8)
C3 C4 1.561(8)
C4 C21 1.531(8)
C4 C28 1.529(9)
C5 C6 1.409(10)
C5 C10 1.405(9)
C6 C7 1.388(10)
C7 C8 1.382(12)
C8 C9 1.398(13)
C8 C11 1.484(12)
C9 C10 1.371(10)
C12 C13 1.395(9)
C12 C17 1.389(9)
C13 C14 1.390(12)
C14 C15 1.389(14)
C15 C16 1.363(12)
C15 C18 1.502(12)
C16 C17 1.388(10)
C21 C22 1.392(10)
C21 C26 1.389(10)
C22 C23 1.388(10)
C23 C24 1.375(16)
C24 C25 1.383(16)
C24 C27 1.503(12)
C25 C26 1.388(10)
C28 C29 1.384(6)
C28 C33 1.398(9)
C29 C30 1.3918
C30 C31 1.385(9)
C31 C32 1.394(13)
C31 C34 1.508(12)
C32 C33 1.392(12)
C36 C46 1.452(12)
C37 C38 1.393(9)
C37 C42 1.396(11)
C38 C39 1.383(13)
C38 C43 1.495(12)
C39 C40 1.381(14)
C40 C41 1.396(14)
C40 C44 1.519(15)
C41 C42 1.371(14)
C42 C45 1.521(11)
C47 C48 1.365(14)
C47 C52 1.412(13)
C48 C49 1.401(12)
C48 C53 1.507(13)
C49 C50 1.450(18)
C50 C51 1.30(2)
C50 C54 1.65(2)
C51 C52 1.38(2)
C52 C55 1.44(2)
Sb1 F13 1.867(5)
Sb1 F14 1.861(6)
Sb1 F15 1.876(5)
Sb1 F16 1.867(6)
Sb1 F17 1.865(6)
Sb1 F18 1.881(5)
Cl2 C56 1.71(2)
Cl3 C56 1.765(17)
C57 C58 1.40(2)
C58 C59 1.365(18)
C58 C63 1.393(15)
C59 C60 1.39(2)
C60 C61 1.33(2)
C61 C62 1.40(2)
C62 C63 1.36(2)
